data_2106313
loop_
_publ_author_name
'Franzen, H.F.'
'Smeggil, J.G.'

_publ_section_title
;
 The crystal structure of Ta6 S
;
_journal_name_full 'Acta Crystallographica B (24,1968-38,1982)'
_journal_page_first 125
_journal_page_last 129
_journal_volume 26
_journal_year 1970
_chemical_formula_sum 'S Ta6'
_chemical_name_systematic 'Ta6 S'
_space_group_IT_number 15
_symmetry_space_group_name_Hall '-C 2yc'
_symmetry_space_group_name_H-M 'C 1 2/c 1'
_cell_angle_alpha 90
_cell_angle_beta 118.01
_cell_angle_gamma 90
_cell_formula_units_Z 8
_cell_length_a 14.1576
_cell_length_b 5.2835
_cell_length_c 14.7885
_cell_volume 976.630
_citation_journal_id_ASTM ACBCAR
_cod_data_source_file Franzen_ACBCAR_1970_1798.cif
_cod_data_source_block S1Ta6
_cod_original_cell_volume 976.6301
_cod_original_formula_sum 'S1 Ta6'
_cod_database_code 2106313

loop_
_symmetry_equiv_pos_as_xyz
x,y,z
-x,y,-z+1/2
-x,-y,-z
x,-y,z-1/2
x+1/2,y+1/2,z
-x+1/2,y+1/2,-z+1/2
-x+1/2,-y+1/2,-z
x+1/2,-y+1/2,z-1/2

loop_
_atom_site_label
_atom_site_type_symbol
_atom_site_fract_x
_atom_site_fract_y
_atom_site_fract_z
_atom_site_occupancy
_atom_site_U_iso_or_equiv
Ta4 Ta 0.0358 0.146 0.174 1 0.0
Ta3 Ta 0.4364 0.1628 0.4051 1 0.0
Ta6 Ta 0.1063 0.6798 0.3173 1 0.0
Ta1 Ta 0.248 0.4067 0.2518 1 0.0
Ta2 Ta 0.3401 0.6568 0.4547 1 0.0
S1 S 0.392 0.9189 0.0437 1 0.0
Ta5 Ta 0.2111 0.1475 0.3969 1 0.0
